data_7218841
loop_
_publ_author_name
'Li, Ya-Nan'
'Huo, Li-Hua'
'Yu, Yi-Zhe'
'Ge, Fa-Yuan'
'Deng, Zhao-Peng'
'Zhu, Zhi-Biao'
'Gao, Shan'

_publ_section_title
;
 Influence of solvents and assembly on the supramolecular patterns and
 luminescent properties of organic salts comprising
 4,4&#x2019;-dihydroxybiphenyl-3,3&#x2019;-disulfonate and
 triphenylmethanaminium
;
_journal_name_full 'RSC Adv.'
_journal_paper_doi 10.1039/C4RA12338G
_journal_year 2014
_chemical_formula_moiety 'C12 H8 O8 S2, 2(C19 H18 N), 4(C H4 O)'
_chemical_formula_sum 'C54 H60 N2 O12 S2'
_chemical_formula_weight 993.16
_chemical_name_systematic
; 
 ? 
;
_space_group_IT_number 2
_symmetry_cell_setting triclinic
_symmetry_space_group_name_Hall '-P 1'
_symmetry_space_group_name_H-M 'P -1'
_atom_sites_solution_hydrogens geom
_atom_sites_solution_primary direct
_atom_sites_solution_secondary difmap
_audit_creation_method SHELXL-97
_cell_angle_alpha 67.646(6)
_cell_angle_beta 67.742(6)
_cell_angle_gamma 80.119(5)
_cell_formula_units_Z 1
_cell_length_a 10.0429(6)
_cell_length_b 12.1542(7)
_cell_length_c 12.5456(8)
_cell_measurement_reflns_used 1614
_cell_measurement_temperature 295(2)
_cell_measurement_theta_max 27.52
_cell_measurement_theta_min 3.34
_cell_volume 1310.07(16)
_computing_cell_refinement
;
CrysAlis Pro (Agilent, 2013)
;
_computing_data_collection
;
CrysAlis Pro (Agilent, 2013)
;
_computing_data_reduction
;
CrysAlis Pro (Agilent, 2013)
;
_computing_molecular_graphics '(K. Brandenburg, Diamond 3.1, 2009)'
_computing_publication_material '(K. Brandenburg, Diamond 3.1, 2009)'
_computing_structure_refinement 'SHELXL-97 (Sheldrick, 1997)'
_computing_structure_solution 'SHELXS-97 (Sheldrick, 1990)'
_diffrn_ambient_temperature 295(2)
_diffrn_detector_area_resol_mean 16.1954
_diffrn_measured_fraction_theta_full 0.985
_diffrn_measured_fraction_theta_max 0.985
_diffrn_measurement_device_type 'Xcalibur, Eos'
_diffrn_measurement_method '\w scans'
_diffrn_radiation_monochromator graphite
_diffrn_radiation_source 'Enhance (Mo) X-ray Source'
_diffrn_radiation_type MoK\a
_diffrn_radiation_wavelength 0.71073
_diffrn_reflns_av_R_equivalents 0.0229
_diffrn_reflns_av_sigmaI/netI 0.0599
_diffrn_reflns_limit_h_max 13
_diffrn_reflns_limit_h_min -8
_diffrn_reflns_limit_k_max 15
_diffrn_reflns_limit_k_min -15
_diffrn_reflns_limit_l_max 16
_diffrn_reflns_limit_l_min -16
_diffrn_reflns_number 7751
_diffrn_reflns_theta_full 27.56
_diffrn_reflns_theta_max 27.56
_diffrn_reflns_theta_min 3.34
_exptl_absorpt_coefficient_mu 0.164
_exptl_absorpt_correction_T_max 0.9695
_exptl_absorpt_correction_T_min 0.9632
_exptl_absorpt_correction_type multi-scan
_exptl_absorpt_process_details
; 
CrysAlis Pro (Agilent, 2013)
Empirical absorption correction using spherical harmonics,
 implemented in SCALE3 ABSPACK scaling algorithm. 
;
_exptl_crystal_colour colorless
_exptl_crystal_density_diffrn 1.259
_exptl_crystal_density_method 'not measured'
_exptl_crystal_description prism
_exptl_crystal_F_000 526
_exptl_crystal_size_max 0.23
_exptl_crystal_size_mid 0.22
_exptl_crystal_size_min 0.19
_refine_diff_density_max 0.273
_refine_diff_density_min -0.334
_refine_diff_density_rms 0.043
_refine_ls_extinction_method none
_refine_ls_goodness_of_fit_ref 1.022
_refine_ls_hydrogen_treatment mixed
_refine_ls_matrix_type full
_refine_ls_number_parameters 336
_refine_ls_number_reflns 5968
_refine_ls_number_restraints 9
_refine_ls_restrained_S_all 1.022
_refine_ls_R_factor_all 0.0945
_refine_ls_R_factor_gt 0.0580
_refine_ls_shift/su_max 0.001
_refine_ls_shift/su_mean 0.000
_refine_ls_structure_factor_coef Fsqd
_refine_ls_weighting_details 'calc w=1/[\s^2^(Fo^2^)+(0.0622P)^2^+0.1468P] where P=(Fo^2^+2Fc^2^)/3'
_refine_ls_weighting_scheme calc
_refine_ls_wR_factor_gt 0.1308
_refine_ls_wR_factor_ref 0.1549
_reflns_number_gt 3885
_reflns_number_total 5968
_reflns_threshold_expression >2sigma(I)
_cod_data_source_file c4ra12338g2.cif
_cod_data_source_block 4
_cod_original_cell_volume 1310.07(13)
_cod_database_code 7218841

loop_
_symmetry_equiv_pos_as_xyz
'x, y, z'
'-x, -y, -z'

loop_
_atom_site_label
_atom_site_type_symbol
_atom_site_fract_x
_atom_site_fract_y
_atom_site_fract_z
_atom_site_U_iso_or_equiv
_atom_site_adp_type
_atom_site_occupancy
_atom_site_symmetry_multiplicity
_atom_site_calc_flag
_atom_site_refinement_flags
S1 S -0.19870(6) 0.63354(5) 0.13394(5) 0.04339(18) Uani 1 1 d .
O1 O -0.07967(18) 0.61541(13) 0.03073(13) 0.0526(4) Uani 1 1 d .
O2 O -0.1789(2) 0.56235(14) 0.24979(14) 0.0593(5) Uani 1 1 d .
O3 O -0.3392(2) 0.61787(16) 0.13404(19) 0.0725(5) Uani 1 1 d .
O4 O -0.4482(2) 0.78041(17) 0.2555(2) 0.0771(6) Uani 1 1 d D
H4O H -0.444(4) 0.720(2) 0.236(3) 0.116 Uiso 1 1 d D
O5 O 0.2669(3) 0.5032(3) 0.1766(2) 0.1137(9) Uani 1 1 d D
H5O H 0.312(5) 0.480(4) 0.227(4) 0.171 Uiso 1 1 d D
O6 O 0.4313(3) 0.4804(4) 0.3037(3) 0.1481(13) Uani 1 1 d D
H6O H 0.515(3) 0.503(6) 0.253(5) 0.222 Uiso 1 1 d D
N1 N 0.0397(2) 0.38509(15) 0.20445(15) 0.0406(4) Uani 1 1 d D
H1N1 H -0.0299(15) 0.4362(17) 0.2208(19) 0.061 Uiso 1 1 d D
H1N2 H 0.1169(14) 0.4155(19) 0.1980(19) 0.061 Uiso 1 1 d D
H1N3 H 0.054(2) 0.3870(19) 0.1310(12) 0.061 Uiso 1 1 d D
C1 C 0.0148(2) 0.26038(18) 0.29791(18) 0.0393(5) Uani 1 1 d .
C2 C 0.1246(2) 0.17612(19) 0.24067(19) 0.0419(5) Uani 1 1 d .
C3 C 0.0884(3) 0.0630(2) 0.2619(2) 0.0524(6) Uani 1 1 d .
H3A H -0.0055 0.0388 0.3083 0.063 Uiso 1 1 calc R
C4 C 0.1901(3) -0.0147(2) 0.2151(3) 0.0656(7) Uani 1 1 d .
H4A H 0.1641 -0.0907 0.2309 0.079 Uiso 1 1 calc R
C5 C 0.3285(3) 0.0196(3) 0.1456(3) 0.0718(8) Uani 1 1 d .
H5A H 0.3968 -0.0332 0.1151 0.086 Uiso 1 1 calc R
C6 C 0.3657(3) 0.1316(3) 0.1213(3) 0.0766(9) Uani 1 1 d .
H6A H 0.4592 0.1557 0.0724 0.092 Uiso 1 1 calc R
C7 C 0.2655(3) 0.2098(2) 0.1688(2) 0.0608(7) Uani 1 1 d .
H7A H 0.2927 0.2856 0.1525 0.073 Uiso 1 1 calc R
C8 C -0.1402(2) 0.22974(19) 0.32797(19) 0.0426(5) Uani 1 1 d .
C9 C -0.2192(3) 0.1593(2) 0.4459(2) 0.0637(7) Uani 1 1 d .
H9A H -0.1792 0.1332 0.5075 0.076 Uiso 1 1 calc R
C10 C -0.3571(4) 0.1279(3) 0.4720(3) 0.0854(10) Uani 1 1 d .
H10A H -0.4090 0.0806 0.5511 0.103 Uiso 1 1 calc R
C11 C -0.4178(3) 0.1655(3) 0.3831(4) 0.0847(10) Uani 1 1 d .
H11A H -0.5105 0.1437 0.4016 0.102 Uiso 1 1 calc R
C12 C -0.3421(3) 0.2353(3) 0.2667(3) 0.0714(8) Uani 1 1 d .
H12A H -0.3836 0.2616 0.2060 0.086 Uiso 1 1 calc R
C13 C -0.2035(3) 0.2670(2) 0.2389(2) 0.0533(6) Uani 1 1 d .
H13A H -0.1524 0.3140 0.1593 0.064 Uiso 1 1 calc R
C14 C 0.0378(3) 0.26345(19) 0.41115(19) 0.0477(6) Uani 1 1 d .
C15 C 0.1334(3) 0.1866(3) 0.4621(2) 0.0617(7) Uani 1 1 d .
H15A H 0.1884 0.1318 0.4262 0.074 Uiso 1 1 calc R
C16 C 0.1483(4) 0.1900(3) 0.5659(3) 0.0828(10) Uani 1 1 d .
H16A H 0.2131 0.1375 0.5991 0.099 Uiso 1 1 calc R
C17 C 0.0697(5) 0.2691(4) 0.6196(3) 0.0922(12) Uani 1 1 d .
H17A H 0.0809 0.2714 0.6890 0.111 Uiso 1 1 calc R
C18 C -0.0267(5) 0.3462(3) 0.5710(3) 0.0907(11) Uani 1 1 d .
H18A H -0.0812 0.4003 0.6081 0.109 Uiso 1 1 calc R
C19 C -0.0436(4) 0.3438(2) 0.4665(2) 0.0733(9) Uani 1 1 d .
H19A H -0.1092 0.3960 0.4342 0.088 Uiso 1 1 calc R
C20 C -0.1992(2) 0.78441(18) 0.11970(19) 0.0378(5) Uani 1 1 d .
C21 C -0.3210(2) 0.8362(2) 0.1859(2) 0.0481(6) Uani 1 1 d .
C22 C -0.3131(3) 0.9497(2) 0.1815(2) 0.0580(7) Uani 1 1 d .
H22A H -0.3926 0.9846 0.2268 0.070 Uiso 1 1 calc R
C23 C -0.1887(3) 1.0124(2) 0.1106(2) 0.0521(6) Uani 1 1 d .
H23A H -0.1863 1.0887 0.1101 0.062 Uiso 1 1 calc R
C24 C -0.0660(2) 0.96533(18) 0.03935(19) 0.0383(5) Uani 1 1 d .
C25 C -0.0751(2) 0.84870(18) 0.04772(18) 0.0384(5) Uani 1 1 d .
H25A H 0.0048 0.8130 0.0036 0.046 Uiso 1 1 calc R
C26 C 0.2977(8) 0.6101(6) 0.0811(6) 0.225(4) Uani 1 1 d .
H26A H 0.2999 0.6710 0.1116 0.338 Uiso 1 1 calc R
H26B H 0.2249 0.6306 0.0440 0.338 Uiso 1 1 calc R
H26C H 0.3897 0.6034 0.0211 0.338 Uiso 1 1 calc R
C27 C 0.4098(6) 0.4484(5) 0.4247(5) 0.1407(17) Uani 1 1 d .
H27A H 0.3821 0.5174 0.4487 0.211 Uiso 1 1 calc R
H27B H 0.4971 0.4133 0.4396 0.211 Uiso 1 1 calc R
H27C H 0.3349 0.3916 0.4716 0.211 Uiso 1 1 calc R

loop_
_atom_site_aniso_label
_atom_site_aniso_U_11
_atom_site_aniso_U_22
_atom_site_aniso_U_33
_atom_site_aniso_U_23
_atom_site_aniso_U_13
_atom_site_aniso_U_12
S1 0.0582(4) 0.0335(3) 0.0377(3) -0.0111(2) -0.0155(3) -0.0046(2)
O1 0.0782(11) 0.0426(9) 0.0354(8) -0.0188(7) -0.0121(8) -0.0030(8)
O2 0.0960(13) 0.0395(9) 0.0348(8) -0.0084(7) -0.0218(8) 0.0049(9)
O3 0.0683(12) 0.0595(11) 0.0966(15) -0.0254(11) -0.0306(11) -0.0171(9)
O4 0.0520(11) 0.0568(12) 0.0999(15) -0.0305(11) 0.0044(10) -0.0091(9)
O5 0.136(2) 0.113(2) 0.0989(19) 0.0055(16) -0.0613(16) -0.0697(18)
O6 0.102(2) 0.199(4) 0.130(3) -0.008(3) -0.056(2) -0.050(2)
N1 0.0568(11) 0.0340(10) 0.0322(9) -0.0076(8) -0.0189(9) -0.0049(8)
C1 0.0553(13) 0.0313(10) 0.0315(11) -0.0076(9) -0.0164(10) -0.0064(9)
C2 0.0532(13) 0.0379(12) 0.0352(11) -0.0087(10) -0.0206(10) 0.0003(10)
C3 0.0609(15) 0.0419(13) 0.0539(14) -0.0180(12) -0.0182(12) -0.0006(11)
C4 0.083(2) 0.0435(14) 0.0736(19) -0.0242(14) -0.0319(16) 0.0100(13)
C5 0.074(2) 0.0648(19) 0.0683(19) -0.0273(16) -0.0232(16) 0.0242(15)
C6 0.0592(17) 0.069(2) 0.078(2) -0.0153(17) -0.0126(15) 0.0055(15)
C7 0.0555(16) 0.0504(15) 0.0692(17) -0.0175(13) -0.0168(13) -0.0021(12)
C8 0.0511(13) 0.0372(11) 0.0388(12) -0.0188(10) -0.0084(10) -0.0027(10)
C9 0.0684(18) 0.0606(16) 0.0486(15) -0.0115(13) -0.0081(13) -0.0137(13)
C10 0.073(2) 0.088(2) 0.069(2) -0.0201(18) 0.0060(17) -0.0264(18)
C11 0.0508(17) 0.095(3) 0.105(3) -0.051(2) -0.0012(18) -0.0175(16)
C12 0.0546(17) 0.093(2) 0.079(2) -0.0467(18) -0.0200(15) -0.0023(15)
C13 0.0539(15) 0.0631(16) 0.0459(13) -0.0236(12) -0.0132(11) -0.0071(12)
C14 0.0751(16) 0.0364(12) 0.0322(11) -0.0045(10) -0.0219(11) -0.0129(11)
C15 0.0730(18) 0.0681(18) 0.0485(15) -0.0096(13) -0.0319(13) -0.0125(14)
C16 0.102(2) 0.101(3) 0.0556(18) -0.0094(18) -0.0475(18) -0.022(2)
C17 0.151(3) 0.097(3) 0.0442(16) -0.0079(18) -0.047(2) -0.051(2)
C18 0.168(4) 0.067(2) 0.0444(16) -0.0221(15) -0.034(2) -0.024(2)
C19 0.133(3) 0.0505(15) 0.0458(15) -0.0184(13) -0.0412(17) 0.0023(16)
C20 0.0482(12) 0.0317(10) 0.0360(11) -0.0106(9) -0.0190(10) 0.0005(9)
C21 0.0441(13) 0.0430(13) 0.0496(13) -0.0141(11) -0.0099(11) -0.0012(10)
C22 0.0518(15) 0.0462(14) 0.0641(16) -0.0268(13) -0.0018(12) 0.0036(11)
C23 0.0601(15) 0.0355(12) 0.0576(15) -0.0242(11) -0.0103(12) 0.0019(11)
C24 0.0449(12) 0.0360(11) 0.0365(11) -0.0161(9) -0.0146(9) 0.0019(9)
C25 0.0464(12) 0.0355(11) 0.0336(11) -0.0154(9) -0.0121(9) 0.0017(9)
C26 0.271(7) 0.207(7) 0.167(5) 0.090(5) -0.133(5) -0.164(6)
C27 0.166(5) 0.143(4) 0.117(4) -0.034(3) -0.056(3) -0.026(3)

loop_
_atom_type_symbol
_atom_type_description
_atom_type_scat_dispersion_real
_atom_type_scat_dispersion_imag
_atom_type_scat_source
C C 0.0033 0.0016 'International Tables Vol C Tables 4.2.6.8 and 6.1.1.4'
H H 0.0000 0.0000 'International Tables Vol C Tables 4.2.6.8 and 6.1.1.4'
N N 0.0061 0.0033 'International Tables Vol C Tables 4.2.6.8 and 6.1.1.4'
O O 0.0106 0.0060 'International Tables Vol C Tables 4.2.6.8 and 6.1.1.4'
S S 0.1246 0.1234 'International Tables Vol C Tables 4.2.6.8 and 6.1.1.4'

loop_
_geom_angle_atom_site_label_1
_geom_angle_atom_site_label_2
_geom_angle_atom_site_label_3
_geom_angle
_geom_angle_site_symmetry_3
O2 S1 O1 111.57(10) .
O2 S1 O3 112.06(11) .
O1 S1 O3 113.59(11) .
O2 S1 C20 106.44(10) .
O1 S1 C20 107.38(10) .
O3 S1 C20 105.22(10) .
C21 O4 H4O 107(3) .
C26 O5 H5O 120(4) .
C27 O6 H6O 117(4) .
C1 N1 H1N1 114.3(15) .
C1 N1 H1N2 112.2(15) .
H1N1 N1 H1N2 105.1(13) .
C1 N1 H1N3 112.2(15) .
H1N1 N1 H1N3 107.1(13) .
H1N2 N1 H1N3 105.3(12) .
N1 C1 C8 107.72(17) .
N1 C1 C2 107.72(16) .
C8 C1 C2 111.63(17) .
N1 C1 C14 106.35(16) .
C8 C1 C14 111.47(17) .
C2 C1 C14 111.65(18) .
C3 C2 C7 117.8(2) .
C3 C2 C1 121.3(2) .
C7 C2 C1 120.9(2) .
C2 C3 C4 120.9(2) .
C2 C3 H3A 119.5 .
C4 C3 H3A 119.5 .
C5 C4 C3 120.4(3) .
C5 C4 H4A 119.8 .
C3 C4 H4A 119.8 .
C6 C5 C4 119.6(3) .
C6 C5 H5A 120.2 .
C4 C5 H5A 120.2 .
C5 C6 C7 120.6(3) .
C5 C6 H6A 119.7 .
C7 C6 H6A 119.7 .
C6 C7 C2 120.6(3) .
C6 C7 H7A 119.7 .
C2 C7 H7A 119.7 .
C13 C8 C9 118.2(2) .
C13 C8 C1 121.58(19) .
C9 C8 C1 120.2(2) .
C10 C9 C8 120.3(3) .
C10 C9 H9A 119.9 .
C8 C9 H9A 119.9 .
C11 C10 C9 120.8(3) .
C11 C10 H10A 119.6 .
C9 C10 H10A 119.6 .
C10 C11 C12 119.8(3) .
C10 C11 H11A 120.1 .
C12 C11 H11A 120.1 .
C11 C12 C13 120.1(3) .
C11 C12 H12A 120.0 .
C13 C12 H12A 120.0 .
C8 C13 C12 120.9(2) .
C8 C13 H13A 119.6 .
C12 C13 H13A 119.6 .
C15 C14 C19 118.6(2) .
C15 C14 C1 122.5(2) .
C19 C14 C1 118.8(2) .
C14 C15 C16 120.8(3) .
C14 C15 H15A 119.6 .
C16 C15 H15A 119.6 .
C17 C16 C15 120.6(3) .
C17 C16 H16A 119.7 .
C15 C16 H16A 119.7 .
C16 C17 C18 119.7(3) .
C16 C17 H17A 120.2 .
C18 C17 H17A 120.2 .
C17 C18 C19 120.5(3) .
C17 C18 H18A 119.7 .
C19 C18 H18A 119.7 .
C14 C19 C18 119.7(3) .
C14 C19 H19A 120.1 .
C18 C19 H19A 120.1 .
C25 C20 C21 120.14(19) .
C25 C20 S1 119.59(16) .
C21 C20 S1 120.17(17) .
O4 C21 C22 117.7(2) .
O4 C21 C20 123.7(2) .
C22 C21 C20 118.6(2) .
C21 C22 C23 120.8(2) .
C21 C22 H22A 119.6 .
C23 C22 H22A 119.6 .
C22 C23 C24 122.4(2) .
C22 C23 H23A 118.8 .
C24 C23 H23A 118.8 .
C25 C24 C23 115.84(19) .
C25 C24 C24 122.1(2) 2_575
C23 C24 C24 122.1(2) 2_575
C20 C25 C24 122.19(19) .
C20 C25 H25A 118.9 .
C24 C25 H25A 118.9 .
O5 C26 H26A 109.5 .
O5 C26 H26B 109.5 .
H26A C26 H26B 109.5 .
O5 C26 H26C 109.5 .
H26A C26 H26C 109.5 .
H26B C26 H26C 109.5 .
O6 C27 H27A 109.5 .
O6 C27 H27B 109.5 .
H27A C27 H27B 109.5 .
O6 C27 H27C 109.5 .
H27A C27 H27C 109.5 .
H27B C27 H27C 109.5 .

loop_
_geom_bond_atom_site_label_1
_geom_bond_atom_site_label_2
_geom_bond_distance
_geom_bond_site_symmetry_2
S1 O2 1.4503(16) .
S1 O1 1.4519(16) .
S1 O3 1.4554(19) .
S1 C20 1.773(2) .
O4 C21 1.362(3) .
O4 H4O 0.85(3) .
O5 C26 1.376(5) .
O5 H5O 0.85(3) .
O6 C27 1.354(5) .
O6 H6O 0.85(3) .
N1 C1 1.514(3) .
N1 H1N1 0.87(2) .
N1 H1N2 0.87(2) .
N1 H1N3 0.87(2) .
C1 C8 1.533(3) .
C1 C2 1.534(3) .
C1 C14 1.538(3) .
C2 C3 1.384(3) .
C2 C7 1.391(3) .
C3 C4 1.384(3) .
C3 H3A 0.9300 .
C4 C5 1.367(4) .
C4 H4A 0.9300 .
C5 C6 1.364(4) .
C5 H5A 0.9300 .
C6 C7 1.385(4) .
C6 H6A 0.9300 .
C7 H7A 0.9300 .
C8 C13 1.382(3) .
C8 C9 1.390(3) .
C9 C10 1.384(4) .
C9 H9A 0.9300 .
C10 C11 1.362(5) .
C10 H10A 0.9300 .
C11 C12 1.367(4) .
C11 H11A 0.9300 .
C12 C13 1.387(3) .
C12 H12A 0.9300 .
C13 H13A 0.9300 .
C14 C15 1.380(3) .
C14 C19 1.385(3) .
C15 C16 1.382(4) .
C15 H15A 0.9300 .
C16 C17 1.353(5) .
C16 H16A 0.9300 .
C17 C18 1.374(5) .
C17 H17A 0.9300 .
C18 C19 1.395(4) .
C18 H18A 0.9300 .
C19 H19A 0.9300 .
C20 C25 1.387(3) .
C20 C21 1.395(3) .
C21 C22 1.374(3) .
C22 C23 1.379(3) .
C22 H22A 0.9300 .
C23 C24 1.399(3) .
C23 H23A 0.9300 .
C24 C25 1.397(3) .
C24 C24 1.484(4) 2_575
C25 H25A 0.9300 .
C26 H26A 0.9600 .
C26 H26B 0.9600 .
C26 H26C 0.9600 .
C27 H27A 0.9600 .
C27 H27B 0.9600 .
C27 H27C 0.9600 .

loop_
_geom_hbond_atom_site_label_D
_geom_hbond_atom_site_label_H
_geom_hbond_atom_site_label_A
_geom_hbond_distance_DH
_geom_hbond_distance_HA
_geom_hbond_distance_DA
_geom_hbond_angle_DHA
_geom_hbond_site_symmetry_A
O4 H4O O3 0.85(3) 2.00(2) 2.776(3) 151(3) .
O5 H5O O6 0.85(3) 1.80(2) 2.616(4) 161(5) .
O6 H6O O3 0.85(3) 1.95(3) 2.745(4) 155(6) 1_655
N1 H1N1 O2 0.87(2) 1.986(10) 2.855(2) 176(2) .
N1 H1N2 O5 0.87(2) 1.873(10) 2.744(3) 171(2) .
N1 H1N3 O1 0.87(2) 1.957(9) 2.825(2) 177(2) 2_565

loop_
_geom_torsion_atom_site_label_1
_geom_torsion_atom_site_label_2
_geom_torsion_atom_site_label_3
_geom_torsion_atom_site_label_4
_geom_torsion
_geom_torsion_site_symmetry_1
_geom_torsion_site_symmetry_4
N1 C1 C2 C3 -142.7(2) . .
C8 C1 C2 C3 -24.7(3) . .
C14 C1 C2 C3 100.8(2) . .
N1 C1 C2 C7 39.4(3) . .
C8 C1 C2 C7 157.4(2) . .
C14 C1 C2 C7 -77.0(3) . .
C7 C2 C3 C4 1.3(4) . .
C1 C2 C3 C4 -176.7(2) . .
C2 C3 C4 C5 -0.7(4) . .
C3 C4 C5 C6 -0.8(4) . .
C4 C5 C6 C7 1.6(5) . .
C5 C6 C7 C2 -0.9(5) . .
C3 C2 C7 C6 -0.5(4) . .
C1 C2 C7 C6 177.5(2) . .
N1 C1 C8 C13 37.0(3) . .
C2 C1 C8 C13 -81.0(2) . .
C14 C1 C8 C13 153.3(2) . .
N1 C1 C8 C9 -145.4(2) . .
C2 C1 C8 C9 96.6(2) . .
C14 C1 C8 C9 -29.0(3) . .
C13 C8 C9 C10 0.1(4) . .
C1 C8 C9 C10 -177.6(2) . .
C8 C9 C10 C11 -0.2(5) . .
C9 C10 C11 C12 -0.2(5) . .
C10 C11 C12 C13 0.5(5) . .
C9 C8 C13 C12 0.2(4) . .
C1 C8 C13 C12 177.9(2) . .
C11 C12 C13 C8 -0.5(4) . .
N1 C1 C14 C15 -125.4(2) . .
C8 C1 C14 C15 117.4(2) . .
C2 C1 C14 C15 -8.2(3) . .
N1 C1 C14 C19 56.6(3) . .
C8 C1 C14 C19 -60.5(3) . .
C2 C1 C14 C19 173.9(2) . .
C19 C14 C15 C16 -0.4(4) . .
C1 C14 C15 C16 -178.3(2) . .
C14 C15 C16 C17 -0.2(5) . .
C15 C16 C17 C18 0.5(5) . .
C16 C17 C18 C19 -0.3(5) . .
C15 C14 C19 C18 0.5(4) . .
C1 C14 C19 C18 178.5(2) . .
C17 C18 C19 C14 -0.2(5) . .
O2 S1 C20 C25 99.30(18) . .
O1 S1 C20 C25 -20.3(2) . .
O3 S1 C20 C25 -141.61(18) . .
O2 S1 C20 C21 -77.1(2) . .
O1 S1 C20 C21 163.29(18) . .
O3 S1 C20 C21 42.0(2) . .
C25 C20 C21 O4 177.8(2) . .
S1 C20 C21 O4 -5.8(3) . .
C25 C20 C21 C22 -2.3(3) . .
S1 C20 C21 C22 174.07(19) . .
O4 C21 C22 C23 -178.5(2) . .
C20 C21 C22 C23 1.7(4) . .
C21 C22 C23 C24 0.7(4) . .
C22 C23 C24 C25 -2.3(4) . .
C22 C23 C24 C24 178.2(3) . 2_575
C21 C20 C25 C24 0.7(3) . .
S1 C20 C25 C24 -175.74(16) . .
C23 C24 C25 C20 1.6(3) . .
C24 C24 C25 C20 -178.9(2) 2_575 .
